data_1528541
loop_
_publ_author_name
'Grzechnik, A.'
'Halasyamani, P.S.'
'Friese, K.'
'Chang Hongyoung'

_publ_section_title
;
 Twinned crystal structure and compressibility of Tl Te V O4
;
_journal_name_full 'Journal of Solid State Chemistry'
_journal_page_first 1570
_journal_page_last 1574
_journal_volume 182
_journal_year 2009
_chemical_formula_sum 'O5 Te Tl V'
_chemical_name_systematic 'Tl Te V O5'
_space_group_IT_number 33
_symmetry_space_group_name_Hall 'P 2c -2n'
_symmetry_space_group_name_H-M 'P n a 21'
_cell_angle_alpha 90
_cell_angle_beta 90
_cell_angle_gamma 90
_cell_formula_units_Z 4
_cell_length_a 7.313
_cell_length_b 8.747
_cell_length_c 7.887
_cell_volume 504.506
_citation_journal_id_ASTM JSSCBI
_cod_data_source_file Grzechnik_JSSCBI_2009_1745.cif
_cod_data_source_block O5Te1Tl1V1
_cod_original_cell_volume 504.5063
_cod_original_formula_sum 'O5 Te1 Tl1 V1'
_cod_database_code 1528541

loop_
_symmetry_equiv_pos_as_xyz
x,y,z
-x,-y,z+1/2
-x+1/2,y+1/2,z+1/2
x+1/2,-y+1/2,z

loop_
_atom_site_label
_atom_site_type_symbol
_atom_site_fract_x
_atom_site_fract_y
_atom_site_fract_z
_atom_site_occupancy
_atom_site_U_iso_or_equiv
O5 O-2 -0.255 0.077 0.851 1 0.0
Tl1 Tl+1 0.0227 0.1099 0.099 1 0.0
O3 O-2 -0.434 0.324 0.739 1 0.0
V1 V+5 -0.222 0.2599 0.7136 1 0.0
Te1 Te+4 -0.0256 0.4679 0.4014 1 0.0
O1 O-2 -0.225 0.182 0.521 1 0.0
O2 O-2 0.128 0.635 0.45 1 0.0
O4 O-2 -0.102 0.45 0.638 1 0.0
